data_2208860
loop_
_publ_author_name
'Shang Shan'
'Yan-Ling Zhang'

_publ_section_title
;
 Methyl 3-(4-methylbenzylidene)dithiocarbazate
;
_journal_coeditor_code CV2039
_journal_issue 5
_journal_name_full 'Acta Crystallographica Section E'
_journal_page_first o2051
_journal_page_last o2052
_journal_paper_doi 10.1107/S1600536806013493
_journal_volume 62
_journal_year 2006
_chemical_formula_iupac 'C10 H12 N2 S2'
_chemical_formula_moiety 'C10 H12 N2 S2'
_chemical_formula_sum 'C10 H12 N2 S2'
_chemical_formula_weight 224.33
_chemical_name_systematic
;
Methyl 3-(4-methylbenzylidene)dithiocarbazate
;
_space_group_IT_number 14
_symmetry_cell_setting monoclinic
_symmetry_space_group_name_Hall '-P 2yn'
_symmetry_space_group_name_H-M 'P 1 21/n 1'
_atom_sites_solution_hydrogens geom
_atom_sites_solution_primary direct
_atom_sites_solution_secondary difmap
_audit_creation_method SHELXL97
_cell_angle_alpha 90.00
_cell_angle_beta 96.57(2)
_cell_angle_gamma 90.00
_cell_formula_units_Z 4
_cell_length_a 4.604(2)
_cell_length_b 11.049(4)
_cell_length_c 22.3554(18)
_cell_measurement_reflns_used 8108
_cell_measurement_temperature 295(2)
_cell_measurement_theta_max 27.0
_cell_measurement_theta_min 3.3
_cell_volume 1129.7(6)
_computing_cell_refinement PROCESS-AUTO
_computing_data_collection 'PROCESS-AUTO (Rigaku, 1998)'
_computing_data_reduction 'CrystalStructure (Rigaku/MSC, 2002)'
_computing_molecular_graphics 'ORTEP-3 for Windows (Farrugia, 1997)'
_computing_publication_material 'WinGX (Farrugia, 1999)'
_computing_structure_refinement 'SHELXL97 (Sheldrick, 1997)'
_computing_structure_solution 'SIR92 (Altomare <i>et al.</i>,  1993)'
_diffrn_ambient_temperature 295(2)
_diffrn_detector_area_resol_mean 10.00
_diffrn_measured_fraction_theta_full 0.99
_diffrn_measured_fraction_theta_max 0.99
_diffrn_measurement_device_type 'Rigaku R-AXIS RAPID'
_diffrn_measurement_method \w
_diffrn_radiation_monochromator graphite
_diffrn_radiation_source 'fine-focus sealed tube'
_diffrn_radiation_type MoK\a
_diffrn_radiation_wavelength 0.71073
_diffrn_reflns_av_R_equivalents 0.026
_diffrn_reflns_av_sigmaI/netI 0.024
_diffrn_reflns_limit_h_max 5
_diffrn_reflns_limit_h_min -5
_diffrn_reflns_limit_k_max 13
_diffrn_reflns_limit_k_min -14
_diffrn_reflns_limit_l_max 28
_diffrn_reflns_limit_l_min -28
_diffrn_reflns_number 9833
_diffrn_reflns_theta_full 27.5
_diffrn_reflns_theta_max 27.5
_diffrn_reflns_theta_min 3.3
_diffrn_standards_number 0
_exptl_absorpt_coefficient_mu 0.434
_exptl_absorpt_correction_type none
_exptl_crystal_colour colourless
_exptl_crystal_density_diffrn 1.319
_exptl_crystal_density_method 'not measured'
_exptl_crystal_description block
_exptl_crystal_F_000 472
_exptl_crystal_size_max 0.28
_exptl_crystal_size_mid 0.24
_exptl_crystal_size_min 0.22
_refine_diff_density_max 0.19
_refine_diff_density_min -0.30
_refine_ls_extinction_method none
_refine_ls_goodness_of_fit_ref 1.093
_refine_ls_hydrogen_treatment constr
_refine_ls_matrix_type full
_refine_ls_number_parameters 129
_refine_ls_number_reflns 2557
_refine_ls_number_restraints 0
_refine_ls_restrained_S_all 1.093
_refine_ls_R_factor_all 0.048
_refine_ls_R_factor_gt 0.036
_refine_ls_shift/su_max 0.001
_refine_ls_shift/su_mean 0.000
_refine_ls_structure_factor_coef Fsqd
_refine_ls_weighting_details 'calc w = 1/[\s^2^(Fo^2^)+(0.0633P)^2^] where P=(Fo^2^+2Fc^2^)/3'
_refine_ls_weighting_scheme calc
_refine_ls_wR_factor_gt 0.101
_refine_ls_wR_factor_ref 0.105
_reflns_number_gt 1939
_reflns_number_total 2557
_reflns_threshold_expression I>2\s(I)
_cod_data_source_file cv2039.cif
_cod_data_source_block I
_cod_original_sg_symbol_H-M 'P 21/n'
_cod_database_code 2208860
_cod_database_fobs_code 2208860

loop_
_symmetry_equiv_pos_as_xyz
'x, y, z'
'-x+1/2, y+1/2, -z+1/2'
'-x, -y, -z'
'x-1/2, -y-1/2, z-1/2'

loop_
_atom_site_type_symbol
_atom_site_label
_atom_site_fract_x
_atom_site_fract_y
_atom_site_fract_z
_atom_site_U_iso_or_equiv
_atom_site_adp_type
_atom_site_calc_flag
_atom_site_refinement_flags
_atom_site_occupancy
S S1 0.32350(11) 0.85172(3) 0.51068(2) 0.05806(17) Uani d . 1
S S2 0.00520(10) 0.64823(3) 0.565870(18) 0.05232(16) Uani d . 1
N N1 0.4547(3) 0.67891(12) 0.42957(5) 0.0442(3) Uani d . 1
N N2 0.2815(3) 0.63251(11) 0.47045(5) 0.0450(3) Uani d . 1
H H2A 0.2249 0.5583 0.4677 0.054 Uiso calc R 1
C C1 0.7128(3) 0.64186(12) 0.34489(7) 0.0410(3) Uani d . 1
C C2 0.8162(3) 0.75964(15) 0.34211(7) 0.0499(4) Uani d . 1
H H2 0.7718 0.8164 0.3704 0.060 Uiso calc R 1
C C3 0.9839(4) 0.79258(15) 0.29769(8) 0.0538(4) Uani d . 1
H H3 1.0529 0.8716 0.2967 0.065 Uiso calc R 1
C C4 1.0528(3) 0.71067(15) 0.25422(7) 0.0491(4) Uani d . 1
C C5 0.9534(4) 0.59397(16) 0.25797(7) 0.0520(4) Uani d . 1
H H5 0.9997 0.5371 0.2299 0.062 Uiso calc R 1
C C6 0.7858(3) 0.55926(14) 0.30271(7) 0.0479(4) Uani d . 1
H H6 0.7218 0.4796 0.3044 0.058 Uiso calc R 1
C C7 1.2300(4) 0.7494(2) 0.20502(8) 0.0666(5) Uani d . 1
H H7A 1.3175 0.6796 0.1888 0.100 Uiso calc R 1
H H7B 1.3805 0.8043 0.2212 0.100 Uiso calc R 1
H H7C 1.1049 0.7889 0.1737 0.100 Uiso calc R 1
C C8 0.5278(3) 0.60424(14) 0.39057(7) 0.0432(3) Uani d . 1
H H8 0.4627 0.5246 0.3911 0.052 Uiso calc R 1
C C9 0.2017(3) 0.70273(13) 0.51435(6) 0.0411(3) Uani d . 1
C C10 0.1824(5) 0.91858(17) 0.57459(9) 0.0746(6) Uani d . 1
H H10A -0.0269 0.9119 0.5700 0.112 Uiso calc R 1
H H10B 0.2370 1.0024 0.5774 0.112 Uiso calc R 1
H H10C 0.2615 0.8772 0.6106 0.112 Uiso calc R 1

loop_
_atom_site_aniso_label
_atom_site_aniso_U_11
_atom_site_aniso_U_22
_atom_site_aniso_U_33
_atom_site_aniso_U_12
_atom_site_aniso_U_13
_atom_site_aniso_U_23
S1 0.0743(3) 0.0407(2) 0.0619(3) -0.00377(19) 0.0197(2) 0.00028(17)
S2 0.0658(3) 0.0510(3) 0.0447(2) -0.00097(18) 0.02550(19) 0.00036(16)
N1 0.0464(7) 0.0483(6) 0.0401(7) -0.0033(6) 0.0143(5) 0.0027(5)
N2 0.0520(8) 0.0439(7) 0.0423(7) -0.0054(5) 0.0191(6) -0.0006(5)
C1 0.0390(7) 0.0459(8) 0.0392(8) 0.0013(6) 0.0095(6) 0.0035(6)
C2 0.0594(9) 0.0453(8) 0.0475(9) -0.0031(7) 0.0163(7) -0.0025(7)
C3 0.0551(9) 0.0519(9) 0.0564(10) -0.0092(8) 0.0143(8) 0.0071(7)
C4 0.0391(8) 0.0670(10) 0.0424(8) 0.0022(7) 0.0102(6) 0.0133(7)
C5 0.0552(9) 0.0582(9) 0.0459(9) 0.0098(8) 0.0193(7) -0.0007(7)
C6 0.0525(9) 0.0451(8) 0.0484(9) -0.0011(7) 0.0157(7) 0.0009(6)
C7 0.0572(10) 0.0899(12) 0.0567(11) -0.0016(10) 0.0240(8) 0.0184(10)
C8 0.0434(8) 0.0445(7) 0.0435(8) -0.0013(7) 0.0119(6) 0.0025(6)
C9 0.0425(8) 0.0431(8) 0.0384(8) 0.0048(6) 0.0080(6) 0.0033(6)
C10 0.1048(16) 0.0494(9) 0.0711(13) 0.0059(10) 0.0176(11) -0.0134(9)

loop_
_atom_type_symbol
_atom_type_description
_atom_type_scat_dispersion_real
_atom_type_scat_dispersion_imag
_atom_type_scat_source
C C 0.0033 0.0016 'International Tables Vol C Tables 4.2.6.8 and 6.1.1.4'
H H 0.0000 0.0000 'International Tables Vol C Tables 4.2.6.8 and 6.1.1.4'
N N 0.0061 0.0033 'International Tables Vol C Tables 4.2.6.8 and 6.1.1.4'
S S 0.1246 0.1234 'International Tables Vol C Tables 4.2.6.8 and 6.1.1.4'

loop_
_geom_angle_atom_site_label_1
_geom_angle_atom_site_label_2
_geom_angle_atom_site_label_3
_geom_angle
C9 S1 C10 101.74(8)
C8 N1 N2 115.55(13)
C9 N2 N1 119.99(13)
C9 N2 H2A 120.0
N1 N2 H2A 120.0
C6 C1 C2 118.48(13)
C6 C1 C8 119.70(13)
C2 C1 C8 121.82(14)
C3 C2 C1 120.25(15)
C3 C2 H2 119.9
C1 C2 H2 119.9
C2 C3 C4 121.63(15)
C2 C3 H3 119.2
C4 C3 H3 119.2
C5 C4 C3 117.63(14)
C5 C4 C7 121.58(16)
C3 C4 C7 120.80(16)
C4 C5 C6 121.38(15)
C4 C5 H5 119.3
C6 C5 H5 119.3
C1 C6 C5 120.60(14)
C1 C6 H6 119.7
C5 C6 H6 119.7
C4 C7 H7A 109.5
C4 C7 H7B 109.5
H7A C7 H7B 109.5
C4 C7 H7C 109.5
H7A C7 H7C 109.5
H7B C7 H7C 109.5
N1 C8 C1 120.97(14)
N1 C8 H8 119.5
C1 C8 H8 119.5
N2 C9 S2 121.18(12)
N2 C9 S1 113.39(11)
S2 C9 S1 125.43(9)
S1 C10 H10A 109.5
S1 C10 H10B 109.5
H10A C10 H10B 109.5
S1 C10 H10C 109.5
H10A C10 H10C 109.5
H10B C10 H10C 109.5

loop_
_geom_bond_atom_site_label_1
_geom_bond_atom_site_label_2
_geom_bond_distance
_geom_bond_publ_flag
S1 C9 1.7441(16) y
S1 C10 1.7950(19) y
S2 C9 1.6572(15) y
N1 C8 1.273(2) y
N1 N2 1.3783(17) y
N2 C9 1.3352(19) y
N2 H2A 0.8600 ?
C1 C6 1.381(2) ?
C1 C2 1.390(2) ?
C1 C8 1.463(2) ?
C2 C3 1.375(2) ?
C2 H2 0.9300 ?
C3 C4 1.391(2) ?
C3 H3 0.9300 ?
C4 C5 1.374(2) ?
C4 C7 1.504(2) ?
C5 C6 1.386(2) ?
C5 H5 0.9300 ?
C6 H6 0.9300 ?
C7 H7A 0.9600 ?
C7 H7B 0.9600 ?
C7 H7C 0.9600 ?
C8 H8 0.9300 ?
C10 H10A 0.9600 ?
C10 H10B 0.9600 ?
C10 H10C 0.9600 ?

loop_
_geom_hbond_atom_site_label_D
_geom_hbond_atom_site_label_H
_geom_hbond_atom_site_label_A
_geom_hbond_site_symmetry_A
_geom_hbond_distance_DH
_geom_hbond_distance_HA
_geom_hbond_distance_DA
_geom_hbond_angle_DHA
_geom_hbond_publ_flag
N2 H2A S2 3_566 0.86 2.59 3.432(2) 166 y

loop_
_cod_related_entry_id
_cod_related_entry_database
_cod_related_entry_code
1 ChemSpider 21179431
